data_7062771
loop_
_publ_author_name
'Moral, Rubi'
'Pegu, Oiyao Appun'
'Das, Gopal'

_publ_section_title
;
 Terminal substituent-induced differential aggregation and sensing
 properties: A case study of neutral benzimidazole-based urea receptors
;
_journal_issue 42
_journal_name_full 'New Journal of Chemistry'
_journal_page_first 19625
_journal_page_last 19632
_journal_paper_doi 10.1039/D3NJ03806H
_journal_volume 47
_journal_year 2023
_chemical_formula_sum 'C40 H55 N5 O5 S'
_chemical_formula_weight 717.95
_space_group_crystal_system orthorhombic
_space_group_IT_number 29
_space_group_name_Hall 'P 2c -2ac'
_space_group_name_H-M_alt 'P c a 21'
_atom_sites_solution_hydrogens mixed
_audit_creation_method SHELXL-2016/6
_audit_update_record
;
2023-09-27 deposited with the CCDC.	2023-10-02 downloaded from the CCDC.
;
_cell_angle_alpha 90
_cell_angle_beta 90
_cell_angle_gamma 90
_cell_formula_units_Z 4
_cell_length_a 18.1980(14)
_cell_length_b 11.6386(9)
_cell_length_c 18.3823(14)
_cell_measurement_reflns_used 9110
_cell_measurement_temperature 295(2)
_cell_measurement_theta_max 26.33
_cell_measurement_theta_min 2.22
_cell_volume 3893.4(5)
_computing_data_collection 'Bruker APEX2'
_computing_molecular_graphics 'Bruker SHELXTL'
_computing_structure_refinement 'SHELXL-2016/6 (Sheldrick, 2016)'
_computing_structure_solution 'SHELXT 2018/2 (Sheldrick, 2018)'
_diffrn_ambient_temperature 295(2)
_diffrn_measured_fraction_theta_full 0.999
_diffrn_measured_fraction_theta_max 0.999
_diffrn_measurement_device_type 'Bruker APEX-II CCD'
_diffrn_measurement_method '\f and \w scans'
_diffrn_radiation_type MoK\a
_diffrn_radiation_wavelength 0.71073
_diffrn_reflns_av_R_equivalents 0.0709
_diffrn_reflns_av_unetI/netI 0.0375
_diffrn_reflns_Laue_measured_fraction_full 0.999
_diffrn_reflns_Laue_measured_fraction_max 0.999
_diffrn_reflns_limit_h_max 21
_diffrn_reflns_limit_h_min -21
_diffrn_reflns_limit_k_max 13
_diffrn_reflns_limit_k_min -13
_diffrn_reflns_limit_l_max 21
_diffrn_reflns_limit_l_min -21
_diffrn_reflns_number 99620
_diffrn_reflns_point_group_measured_fraction_full 1.000
_diffrn_reflns_point_group_measured_fraction_max 1.000
_diffrn_reflns_theta_full 24.999
_diffrn_reflns_theta_max 24.999
_diffrn_reflns_theta_min 2.077
_exptl_absorpt_coefficient_mu 0.132
_exptl_crystal_colour colourless
_exptl_crystal_density_diffrn 1.225
_exptl_crystal_description block
_exptl_crystal_F_000 1544
_exptl_crystal_size_max 0.25
_exptl_crystal_size_mid 0.20
_exptl_crystal_size_min 0.15
_refine_diff_density_max 0.211
_refine_diff_density_min -0.198
_refine_diff_density_rms 0.043
_refine_ls_abs_structure_details
;
 Flack x determined using 1947 quotients [(I+)-(I-)]/[(I+)+(I-)]
 (Parsons, Flack and Wagner, Acta Cryst. B69 (2013) 249-259).
;
_refine_ls_abs_structure_Flack 0.01(3)
_refine_ls_extinction_method none
_refine_ls_goodness_of_fit_ref 1.165
_refine_ls_hydrogen_treatment mixed
_refine_ls_matrix_type full
_refine_ls_number_parameters 472
_refine_ls_number_reflns 6855
_refine_ls_number_restraints 1
_refine_ls_restrained_S_all 1.165
_refine_ls_R_factor_all 0.0966
_refine_ls_R_factor_gt 0.0628
_refine_ls_shift/su_max 0.000
_refine_ls_shift/su_mean 0.000
_refine_ls_structure_factor_coef Fsqd
_refine_ls_weighting_details 'w=1/[\s^2^(Fo^2^)+(0.1000P)^2^+0.7509P] where P=(Fo^2^+2Fc^2^)/3'
_refine_ls_weighting_scheme calc
_refine_ls_wR_factor_gt 0.1588
_refine_ls_wR_factor_ref 0.1875
_reflns_Friedel_coverage 0.933
_reflns_Friedel_fraction_full 1.000
_reflns_Friedel_fraction_max 1.000
_reflns_number_gt 5128
_reflns_number_total 6855
_reflns_threshold_expression 'I > 2\s(I)'
_cod_data_source_file d3nj03806h2.cif
_cod_data_source_block R1_HSO4
_cod_depositor_comments 'Adding full bibliography for 7062769--7062771.cif.'
_cod_database_code 7062771
_shelx_shelxl_version_number 2016/6
_shelx_space_group_comment
;
The symmetry employed for this shelxl refinement is uniquely defined
by the following loop, which should always be used as a source of
symmetry information in preference to the above space-group names.
They are only intended as comments.
;

loop_
_space_group_symop_operation_xyz
'x, y, z'
'-x, -y, z+1/2'
'x+1/2, -y, z'
'-x+1/2, y, z+1/2'

loop_
_atom_site_label
_atom_site_type_symbol
_atom_site_fract_x
_atom_site_fract_y
_atom_site_fract_z
_atom_site_U_iso_or_equiv
_atom_site_adp_type
_atom_site_occupancy
_atom_site_site_symmetry_order
_atom_site_calc_flag
_atom_site_refinement_flags_posn
_atom_site_refinement_flags_adp
_atom_site_refinement_flags_occupancy
_atom_site_disorder_assembly
_atom_site_disorder_group
S001 S 0.68256(8) 0.68004(12) 0.53492(9) 0.0485(4) Uani 1 1 d . . . . .
N1 N 0.7505(3) 0.6842(5) 0.2281(3) 0.0469(13) Uani 1 1 d . . . . .
O4 O 0.6181(2) 0.7067(4) 0.4922(2) 0.0613(12) Uani 1 1 d . . . . .
O1 O 0.5922(3) 1.0803(4) 0.3789(2) 0.0574(11) Uani 1 1 d . . . . .
N4 N 0.5594(3) 0.9287(4) 0.4500(3) 0.0511(13) Uani 1 1 d . . . . .
H4N H 0.574555 0.864712 0.468000 0.061 Uiso 1 1 calc R U . . .
C14 C 0.6029(3) 0.9825(5) 0.4001(3) 0.0450(14) Uani 1 1 d . . . . .
O3 O 0.6935(3) 0.7575(5) 0.5943(3) 0.0792(15) Uani 1 1 d . . . . .
N3 N 0.6610(3) 0.9159(4) 0.3773(3) 0.0483(12) Uani 1 1 d . . . . .
H3N H 0.661681 0.845579 0.391620 0.058 Uiso 1 1 calc R U . . .
O2 O 0.7498(3) 0.7036(5) 0.4846(3) 0.0737(16) Uani 1 1 d . . . . .
N5 N 0.4797(3) 0.3832(4) 0.5312(3) 0.0533(13) Uani 1 1 d . . . . .
N2 N 0.7170(3) 0.6895(4) 0.3438(3) 0.0485(13) Uani 1 1 d . . . . .
C7 C 0.7406(3) 0.7503(5) 0.2872(3) 0.0410(13) Uani 1 1 d . . . . .
C20 C 0.4711(3) 0.9582(5) 0.5483(3) 0.0430(14) Uani 1 1 d . . . . .
O5 O 0.6866(3) 0.5622(4) 0.5546(3) 0.0864(18) Uani 1 1 d . . . . .
C6 C 0.7316(3) 0.5723(5) 0.2461(3) 0.0472(14) Uani 1 1 d . . . . .
C8 C 0.7568(3) 0.8745(5) 0.2883(3) 0.0401(12) Uani 1 1 d . . . . .
C9 C 0.8142(3) 0.9148(6) 0.2453(3) 0.0493(15) Uani 1 1 d . . . . .
H9 H 0.838874 0.863280 0.215249 0.059 Uiso 1 1 calc R U . . .
C21 C 0.5163(3) 0.9052(6) 0.6003(4) 0.0557(17) Uani 1 1 d . . . . .
H21 H 0.562746 0.879763 0.586747 0.067 Uiso 1 1 calc R U . . .
C22 C 0.4931(4) 0.8903(7) 0.6705(4) 0.065(2) Uani 1 1 d . . . . .
H22 H 0.524150 0.855632 0.704174 0.078 Uiso 1 1 calc R U . . .
C13 C 0.7190(3) 0.9523(5) 0.3330(3) 0.0419(13) Uani 1 1 d . . . . .
C15 C 0.4912(3) 0.9716(5) 0.4740(3) 0.0447(14) Uani 1 1 d . . . . .
C5 C 0.7101(4) 0.5779(5) 0.3181(4) 0.0527(16) Uani 1 1 d . . . . .
C25 C 0.4627(3) 0.5099(5) 0.5381(5) 0.0616(16) Uani 1 1 d . . . . .
H25A H 0.485412 0.549950 0.497652 0.074 Uiso 1 1 calc R U . . .
H25B H 0.485211 0.538324 0.582444 0.074 Uiso 1 1 calc R U . . .
C23 C 0.4234(4) 0.9268(7) 0.6920(4) 0.072(2) Uani 1 1 d . . . . .
H23 H 0.407743 0.914677 0.739542 0.087 Uiso 1 1 calc R U . . .
C1 C 0.7314(4) 0.4710(6) 0.2067(4) 0.0609(18) Uani 1 1 d . . . . .
H1 H 0.748179 0.467205 0.158986 0.073 Uiso 1 1 calc R U . . .
C19 C 0.4004(3) 0.9963(5) 0.5705(4) 0.0501(15) Uani 1 1 d . . . . .
C17 C 0.3753(3) 1.0629(5) 0.4508(4) 0.0581(18) Uani 1 1 d . . . . .
H17 H 0.343918 1.098879 0.418060 0.070 Uiso 1 1 calc R U . . .
C11 C 0.7993(4) 1.1027(6) 0.2896(4) 0.0584(17) Uani 1 1 d . . . . .
H11 H 0.813909 1.179217 0.290684 0.070 Uiso 1 1 calc R U . . .
C12 C 0.7414(4) 1.0671(5) 0.3324(4) 0.0552(16) Uani 1 1 d . . . . .
H12 H 0.716966 1.120245 0.361411 0.066 Uiso 1 1 calc R U . . .
C10 C 0.8356(4) 1.0266(6) 0.2455(4) 0.0608(18) Uani 1 1 d . . . . .
H10 H 0.874180 1.051190 0.216160 0.073 Uiso 1 1 calc R U . . .
C18 C 0.3540(3) 1.0510(5) 0.5204(4) 0.0592(18) Uani 1 1 d . . . . .
H18 H 0.308518 1.078915 0.535312 0.071 Uiso 1 1 calc R U . . .
C16 C 0.4438(4) 1.0225(5) 0.4261(4) 0.0540(16) Uani 1 1 d . . . . .
H16 H 0.456808 1.030379 0.377453 0.065 Uiso 1 1 calc R U . . .
C29 C 0.4441(4) 0.3160(6) 0.5922(4) 0.066(2) Uani 1 1 d . . . . .
H29A H 0.391391 0.327362 0.589637 0.080 Uiso 1 1 calc R U . . .
H29B H 0.453556 0.234903 0.584274 0.080 Uiso 1 1 calc R U . . .
C38 C 0.4689(5) 0.3944(8) 0.3909(5) 0.084(2) Uani 1 1 d . . . . .
H38A H 0.451969 0.473352 0.392913 0.101 Uiso 1 1 calc R U . . .
H38B H 0.521897 0.395181 0.385076 0.101 Uiso 1 1 calc R U . . .
C37 C 0.4490(4) 0.3335(6) 0.4605(4) 0.0618(19) Uani 1 1 d . . . . .
H37A H 0.465512 0.254510 0.456569 0.074 Uiso 1 1 calc R U . . .
H37B H 0.395895 0.332059 0.464275 0.074 Uiso 1 1 calc R U . . .
C24 C 0.3791(4) 0.9791(7) 0.6446(4) 0.066(2) Uani 1 1 d . . . . .
H24 H 0.333357 1.004940 0.660061 0.079 Uiso 1 1 calc R U . . .
C33 C 0.5623(3) 0.3723(6) 0.5321(5) 0.0683(18) Uani 1 1 d . . . . .
H33A H 0.580908 0.412642 0.574405 0.082 Uiso 1 1 calc R U . . .
H33B H 0.581727 0.410519 0.489329 0.082 Uiso 1 1 calc R U . . .
C2 C 0.7045(5) 0.3753(6) 0.2434(5) 0.076(2) Uani 1 1 d . . . . .
H2A H 0.701679 0.305573 0.218873 0.092 Uiso 1 1 calc R U . . .
C30 C 0.4695(6) 0.3469(8) 0.6673(5) 0.086(3) Uani 1 1 d . . . . .
H30A H 0.443558 0.415207 0.683112 0.103 Uiso 1 1 calc R U . . .
H30B H 0.521498 0.365308 0.665491 0.103 Uiso 1 1 calc R U . . .
C4 C 0.6843(4) 0.4786(6) 0.3537(5) 0.072(2) Uani 1 1 d . . . . .
H4 H 0.669392 0.480437 0.402073 0.087 Uiso 1 1 calc R U . . .
C3 C 0.6821(5) 0.3806(6) 0.3145(5) 0.081(2) Uani 1 1 d . . . . .
H3 H 0.664634 0.314058 0.336583 0.097 Uiso 1 1 calc R U . . .
C26 C 0.3816(4) 0.5399(7) 0.5396(7) 0.095(3) Uani 1 1 d . . . . .
H26A H 0.360008 0.511793 0.584398 0.114 Uiso 1 1 calc R U . . .
H26B H 0.357011 0.502335 0.499279 0.114 Uiso 1 1 calc R U . . .
C34 C 0.5916(4) 0.2502(8) 0.5336(6) 0.093(3) Uani 1 1 d . . . . .
H34A H 0.567244 0.208141 0.572235 0.111 Uiso 1 1 calc R U . . .
H34B H 0.579612 0.212824 0.487925 0.111 Uiso 1 1 calc R U . . .
C40 C 0.4475(7) 0.3941(10) 0.2568(6) 0.122(4) Uani 1 1 d . . . . .
H40A H 0.427037 0.470089 0.258836 0.183 Uiso 1 1 calc R U . . .
H40B H 0.424547 0.351754 0.218173 0.183 Uiso 1 1 calc R U . . .
H40C H 0.499381 0.398988 0.248010 0.183 Uiso 1 1 calc R U . . .
C31 C 0.4577(7) 0.2533(10) 0.7221(6) 0.111(3) Uani 1 1 d . . . . .
H31A H 0.405295 0.239579 0.726373 0.133 Uiso 1 1 calc R U . . .
H31B H 0.479904 0.183340 0.703715 0.133 Uiso 1 1 calc R U . . .
C27 C 0.3699(5) 0.6697(7) 0.5342(7) 0.101(3) Uani 1 1 d . . . . .
H27A H 0.320921 0.688139 0.551527 0.121 Uiso 1 1 calc R U . . .
H27B H 0.404898 0.708200 0.565624 0.121 Uiso 1 1 calc R U . . .
C32 C 0.4870(6) 0.2754(12) 0.7947(6) 0.125(4) Uani 1 1 d . . . . .
H32A H 0.535149 0.308380 0.790665 0.187 Uiso 1 1 calc R U . . .
H32B H 0.489876 0.204455 0.821237 0.187 Uiso 1 1 calc R U . . .
H32C H 0.455189 0.327733 0.819935 0.187 Uiso 1 1 calc R U . . .
C28 C 0.3783(7) 0.7133(8) 0.4599(6) 0.118(4) Uani 1 1 d . . . . .
H28A H 0.429410 0.712881 0.446844 0.178 Uiso 1 1 calc R U . . .
H28B H 0.359729 0.790346 0.457276 0.178 Uiso 1 1 calc R U . . .
H28C H 0.351411 0.665153 0.426909 0.178 Uiso 1 1 calc R U . . .
C36 C 0.7018(5) 0.1286(9) 0.5503(6) 0.102(3) Uani 1 1 d . . . . .
H36A H 0.742516 0.130135 0.583565 0.153 Uiso 1 1 calc R U . . .
H36B H 0.718599 0.104159 0.503303 0.153 Uiso 1 1 calc R U . . .
H36C H 0.665272 0.075919 0.567849 0.153 Uiso 1 1 calc R U . . .
C35 C 0.6697(5) 0.2444(9) 0.5447(10) 0.142(5) Uani 1 1 d . . . . .
H35A H 0.681423 0.286121 0.588880 0.170 Uiso 1 1 calc R U . . .
H35B H 0.693567 0.284086 0.504719 0.170 Uiso 1 1 calc R U . . .
C39 C 0.4343(6) 0.3346(8) 0.3271(5) 0.098(3) Uani 1 1 d . . . . .
H39A H 0.453604 0.257067 0.323965 0.117 Uiso 1 1 calc R U . . .
H39B H 0.381720 0.329040 0.335173 0.117 Uiso 1 1 calc R U . . .
H2O H 0.741(4) 0.702(6) 0.443(5) 0.06(2) Uiso 1 1 d . . . . .
H1N H 0.762(3) 0.702(5) 0.190(4) 0.031(17) Uiso 1 1 d . . . . .

loop_
_atom_site_aniso_label
_atom_site_aniso_U_11
_atom_site_aniso_U_22
_atom_site_aniso_U_33
_atom_site_aniso_U_23
_atom_site_aniso_U_13
_atom_site_aniso_U_12
S001 0.0638(10) 0.0487(8) 0.0329(7) 0.0042(7) -0.0055(8) -0.0021(7)
N1 0.059(3) 0.052(3) 0.029(3) 0.003(3) 0.006(3) 0.002(2)
O4 0.063(3) 0.074(3) 0.047(3) 0.005(2) -0.002(2) 0.006(2)
O1 0.066(3) 0.052(3) 0.054(3) 0.010(2) 0.013(2) 0.008(2)
N4 0.058(3) 0.051(3) 0.044(3) 0.013(2) 0.012(3) 0.013(2)
C14 0.055(4) 0.047(3) 0.033(3) 0.001(3) 0.001(3) 0.004(3)
O3 0.118(4) 0.081(3) 0.039(3) -0.007(3) -0.015(3) 0.005(3)
N3 0.056(3) 0.042(3) 0.047(3) 0.003(2) 0.018(2) 0.005(2)
O2 0.061(3) 0.120(5) 0.040(3) -0.001(3) -0.006(2) -0.015(3)
N5 0.051(3) 0.052(3) 0.057(3) -0.001(3) -0.001(3) -0.007(2)
N2 0.061(3) 0.046(3) 0.038(3) 0.003(2) 0.013(3) 0.001(2)
C7 0.040(3) 0.055(3) 0.028(3) -0.003(3) 0.002(2) 0.006(3)
C20 0.041(3) 0.049(3) 0.039(4) -0.001(3) -0.001(3) -0.002(2)
O5 0.105(4) 0.060(3) 0.094(5) 0.022(3) -0.029(3) -0.012(3)
C6 0.053(4) 0.050(4) 0.039(4) -0.001(3) 0.002(3) 0.004(3)
C8 0.043(3) 0.049(3) 0.029(3) 0.002(3) -0.002(2) 0.002(3)
C9 0.047(3) 0.062(4) 0.038(3) -0.001(3) 0.008(3) 0.003(3)
C21 0.042(3) 0.078(4) 0.047(4) -0.001(3) 0.002(3) -0.002(3)
C22 0.059(4) 0.097(6) 0.039(4) 0.000(4) -0.003(3) -0.007(4)
C13 0.046(3) 0.047(3) 0.032(3) -0.001(3) -0.002(3) 0.007(3)
C15 0.045(3) 0.042(3) 0.046(4) -0.003(3) 0.001(3) -0.003(3)
C5 0.058(4) 0.051(4) 0.049(4) 0.002(3) 0.008(3) 0.009(3)
C25 0.074(4) 0.047(3) 0.064(4) 0.001(4) -0.001(4) -0.007(3)
C23 0.062(5) 0.107(6) 0.048(4) -0.006(4) 0.010(4) -0.007(4)
C1 0.083(5) 0.051(4) 0.049(4) -0.006(3) 0.002(4) 0.006(3)
C19 0.040(3) 0.049(3) 0.062(4) -0.014(3) -0.003(3) -0.002(3)
C17 0.046(4) 0.055(4) 0.074(5) 0.010(3) -0.020(4) -0.001(3)
C11 0.065(4) 0.051(4) 0.060(4) 0.007(3) -0.003(4) -0.006(3)
C12 0.066(4) 0.051(4) 0.049(4) 0.000(3) 0.008(3) 0.010(3)
C10 0.060(4) 0.067(5) 0.056(4) 0.006(4) 0.012(3) -0.010(3)
C18 0.040(3) 0.053(4) 0.085(6) -0.004(4) 0.000(4) 0.001(3)
C16 0.055(4) 0.054(4) 0.052(4) 0.008(3) -0.006(3) -0.006(3)
C29 0.071(5) 0.056(4) 0.072(5) 0.011(4) 0.000(4) -0.012(3)
C38 0.096(6) 0.086(6) 0.069(5) -0.003(5) 0.002(5) -0.023(5)
C37 0.068(4) 0.055(4) 0.062(5) -0.007(3) -0.009(4) -0.008(3)
C24 0.051(4) 0.084(5) 0.062(5) -0.019(4) 0.018(4) -0.003(4)
C33 0.052(4) 0.069(4) 0.083(5) -0.005(4) -0.005(4) 0.000(3)
C2 0.105(6) 0.048(4) 0.076(6) -0.009(4) 0.008(5) 0.008(4)
C30 0.109(7) 0.082(6) 0.067(5) 0.013(5) -0.006(5) -0.014(5)
C4 0.094(6) 0.057(5) 0.066(5) 0.009(4) 0.019(4) 0.001(4)
C3 0.113(7) 0.047(4) 0.081(6) 0.008(4) 0.020(5) -0.002(4)
C26 0.075(5) 0.086(6) 0.123(8) 0.019(6) 0.019(6) 0.006(4)
C34 0.076(5) 0.095(6) 0.107(7) -0.026(6) -0.011(5) 0.019(4)
C40 0.172(11) 0.111(8) 0.084(7) 0.011(6) -0.017(7) -0.034(7)
C31 0.136(9) 0.108(8) 0.087(7) 0.023(6) -0.011(6) -0.045(7)
C27 0.103(6) 0.075(5) 0.125(8) 0.002(6) -0.002(7) 0.019(4)
C32 0.123(8) 0.151(10) 0.100(8) 0.053(8) -0.011(7) -0.028(7)
C28 0.164(11) 0.072(6) 0.119(9) 0.006(6) 0.007(8) -0.005(6)
C36 0.090(6) 0.108(7) 0.108(8) 0.003(6) -0.005(6) 0.033(5)
C35 0.084(6) 0.100(7) 0.241(16) -0.013(10) -0.039(8) 0.027(5)
C39 0.134(8) 0.095(6) 0.064(6) -0.002(5) -0.009(5) -0.038(6)

loop_
_atom_type_symbol
_atom_type_description
_atom_type_scat_dispersion_real
_atom_type_scat_dispersion_imag
_atom_type_scat_source
C C 0.0033 0.0016 'International Tables Vol C Tables 4.2.6.8 and 6.1.1.4'
H H 0.0000 0.0000 'International Tables Vol C Tables 4.2.6.8 and 6.1.1.4'
N N 0.0061 0.0033 'International Tables Vol C Tables 4.2.6.8 and 6.1.1.4'
O O 0.0106 0.0060 'International Tables Vol C Tables 4.2.6.8 and 6.1.1.4'
S S 0.1246 0.1234 'International Tables Vol C Tables 4.2.6.8 and 6.1.1.4'

loop_
_geom_angle_atom_site_label_1
_geom_angle_atom_site_label_2
_geom_angle_atom_site_label_3
_geom_angle
_geom_angle_site_symmetry_1
_geom_angle_site_symmetry_3
_geom_angle_publ_flag
O5 S001 O3 114.0(3) . . ?
O5 S001 O4 112.8(3) . . ?
O3 S001 O4 113.1(3) . . ?
O5 S001 O2 106.3(4) . . ?
O3 S001 O2 103.4(3) . . ?
O4 S001 O2 106.1(3) . . ?
C7 N1 C6 108.1(5) . . ?
C14 N4 C15 124.0(5) . . ?
O1 C14 N4 123.5(5) . . ?
O1 C14 N3 123.4(5) . . ?
N4 C14 N3 113.1(5) . . ?
C14 N3 C13 125.9(5) . . ?
C33 N5 C25 106.6(5) . . ?
C33 N5 C29 112.0(6) . . ?
C25 N5 C29 110.8(5) . . ?
C33 N5 C37 109.9(6) . . ?
C25 N5 C37 111.5(5) . . ?
C29 N5 C37 106.2(5) . . ?
C7 N2 C5 105.1(5) . . ?
N2 C7 N1 111.9(5) . . ?
N2 C7 C8 125.1(5) . . ?
N1 C7 C8 123.0(5) . . ?
C21 C20 C19 118.2(5) . . ?
C21 C20 C15 123.5(5) . . ?
C19 C20 C15 118.3(5) . . ?
C5 C6 C1 122.8(6) . . ?
C5 C6 N1 104.7(5) . . ?
C1 C6 N1 132.5(6) . . ?
C9 C8 C13 118.9(5) . . ?
C9 C8 C7 118.2(5) . . ?
C13 C8 C7 122.9(5) . . ?
C10 C9 C8 122.4(6) . . ?
C22 C21 C20 121.1(6) . . ?
C21 C22 C23 120.5(7) . . ?
C12 C13 N3 120.9(5) . . ?
C12 C13 C8 118.0(5) . . ?
N3 C13 C8 121.0(5) . . ?
C16 C15 N4 120.6(6) . . ?
C16 C15 C20 120.3(5) . . ?
N4 C15 C20 119.2(5) . . ?
C6 C5 N2 110.2(5) . . ?
C6 C5 C4 120.0(6) . . ?
N2 C5 C4 129.8(6) . . ?
N5 C25 C26 115.1(5) . . ?
C24 C23 C22 120.2(7) . . ?
C6 C1 C2 115.4(6) . . ?
C18 C19 C20 119.9(6) . . ?
C18 C19 C24 121.7(6) . . ?
C20 C19 C24 118.3(6) . . ?
C18 C17 C16 121.9(6) . . ?
C10 C11 C12 120.8(6) . . ?
C11 C12 C13 121.0(6) . . ?
C9 C10 C11 118.9(6) . . ?
C17 C18 C19 119.9(6) . . ?
C15 C16 C17 119.7(6) . . ?
C30 C29 N5 115.2(6) . . ?
C39 C38 C37 110.1(7) . . ?
C38 C37 N5 117.2(6) . . ?
C23 C24 C19 121.5(6) . . ?
N5 C33 C34 115.4(6) . . ?
C3 C2 C1 122.1(7) . . ?
C29 C30 C31 113.6(8) . . ?
C3 C4 C5 117.1(7) . . ?
C4 C3 C2 122.5(7) . . ?
C25 C26 C27 111.3(7) . . ?
C35 C34 C33 113.2(8) . . ?
C32 C31 C30 115.8(9) . . ?
C28 C27 C26 112.8(10) . . ?
C34 C35 C36 116.4(9) . . ?
C40 C39 C38 113.2(7) . . ?

loop_
_geom_bond_atom_site_label_1
_geom_bond_atom_site_label_2
_geom_bond_distance
_geom_bond_site_symmetry_2
_geom_bond_publ_flag
S001 O5 1.420(5) . ?
S001 O3 1.430(5) . ?
S001 O4 1.446(5) . ?
S001 O2 1.558(6) . ?
N1 C7 1.344(8) . ?
N1 C6 1.388(8) . ?
O1 C14 1.219(7) . ?
N4 C14 1.364(8) . ?
N4 C15 1.409(8) . ?
C14 N3 1.376(8) . ?
N3 C13 1.400(7) . ?
N5 C33 1.509(8) . ?
N5 C25 1.512(8) . ?
N5 C29 1.513(9) . ?
N5 C37 1.528(9) . ?
N2 C7 1.329(8) . ?
N2 C5 1.388(8) . ?
C7 C8 1.475(8) . ?
C20 C21 1.402(9) . ?
C20 C19 1.421(8) . ?
C20 C15 1.423(9) . ?
C6 C5 1.381(9) . ?
C6 C1 1.383(9) . ?
C8 C9 1.393(8) . ?
C8 C13 1.403(8) . ?
C9 C10 1.358(9) . ?
C21 C22 1.369(10) . ?
C22 C23 1.395(11) . ?
C13 C12 1.396(8) . ?
C15 C16 1.366(9) . ?
C5 C4 1.410(10) . ?
C25 C26 1.517(10) . ?
C23 C24 1.334(11) . ?
C1 C2 1.391(11) . ?
C19 C18 1.402(9) . ?
C19 C24 1.429(10) . ?
C17 C18 1.344(11) . ?
C17 C16 1.408(9) . ?
C11 C10 1.370(10) . ?
C11 C12 1.379(9) . ?
C29 C30 1.499(11) . ?
C38 C39 1.503(11) . ?
C38 C37 1.507(11) . ?
C33 C34 1.518(11) . ?
C2 C3 1.371(12) . ?
C30 C31 1.500(12) . ?
C4 C3 1.349(11) . ?
C26 C27 1.528(11) . ?
C34 C35 1.438(12) . ?
C40 C39 1.485(13) . ?
C31 C32 1.459(15) . ?
C27 C28 1.465(16) . ?
C36 C35 1.473(14) . ?
